data_1560679
loop_
_publ_author_name
'Meng, Jiang Ping'
'Yan, Zhi Shuo'
'Long, Ji Ying'
'Gong, Yun'
'Lin, Jian Hua'

_publ_section_title
;
 Band gaps and photocurrent responses of two novel alkaline earth
 metal(II) complexes based on 4,5-di(4&#x2032;-carboxylphenyl)benzene
;
_journal_name_full 'Journal of Solid State Chemistry'
_journal_page_first 74
_journal_page_last 81
_journal_paper_doi 10.1016/j.jssc.2016.10.007
_journal_volume 245
_journal_year 2017
_chemical_formula_sum 'C20 H16 Ba O6'
_chemical_formula_weight 489.67
_space_group_IT_number 14
_space_group_name_Hall '-P 2ybc'
_space_group_name_H-M_alt 'P 1 21/c 1'
_symmetry_cell_setting monoclinic
_symmetry_space_group_name_H-M 'P 1 21/c 1'
_atom_sites_solution_hydrogens geom
_atom_sites_solution_primary direct
_atom_sites_solution_secondary difmap
_cell_angle_alpha 90.00
_cell_angle_beta 101.846(2)
_cell_angle_gamma 90.00
_cell_formula_units_Z 4
_cell_length_a 19.0308(16)
_cell_length_b 12.4274(11)
_cell_length_c 7.8399(7)
_cell_measurement_reflns_used 3207
_cell_measurement_temperature 298(2)
_cell_measurement_theta_max 28.278
_cell_measurement_theta_min 2.248
_cell_volume 1814.7(3)
_computing_cell_refinement 'Bruker SMART'
_computing_data_collection 'Bruker SMART'
_computing_data_reduction 'Bruker SMART'
_computing_molecular_graphics 'Bruker SHELXTL'
_computing_publication_material 'Bruker SHELXTL'
_computing_structure_refinement 'SHELXL-97 (Sheldrick, 1997)'
_computing_structure_solution 'SHELXS-97 (Sheldrick, 1990)'
_diffrn_ambient_temperature 298(2)
_diffrn_measured_fraction_theta_full 0.991
_diffrn_measured_fraction_theta_max 0.991
_diffrn_measurement_device_type 'CCD area detector'
_diffrn_measurement_method 'phi and omega scans'
_diffrn_radiation_monochromator graphite
_diffrn_radiation_source 'fine-focus sealed tube'
_diffrn_radiation_type MoK\a
_diffrn_radiation_wavelength 0.71073
_diffrn_reflns_av_R_equivalents 0.0791
_diffrn_reflns_av_sigmaI/netI 0.0843
_diffrn_reflns_limit_h_max 22
_diffrn_reflns_limit_h_min -22
_diffrn_reflns_limit_k_max 14
_diffrn_reflns_limit_k_min -14
_diffrn_reflns_limit_l_max 8
_diffrn_reflns_limit_l_min -9
_diffrn_reflns_number 8598
_diffrn_reflns_theta_full 25.02
_diffrn_reflns_theta_max 25.02
_diffrn_reflns_theta_min 2.73
_exptl_absorpt_coefficient_mu 2.223
_exptl_absorpt_correction_T_max 0.590
_exptl_absorpt_correction_T_min 0.153
_exptl_absorpt_correction_type multi-scan
_exptl_absorpt_process_details 'SADABS (Sheldrick, 1997)'
_exptl_crystal_colour colourless
_exptl_crystal_density_diffrn 1.792
_exptl_crystal_density_meas 1.792
_exptl_crystal_density_method 'not measured'
_exptl_crystal_description block
_exptl_crystal_F_000 960
_exptl_crystal_size_max 0.45
_exptl_crystal_size_mid 0.38
_exptl_crystal_size_min 0.12
_refine_diff_density_max 1.831
_refine_diff_density_min -1.022
_refine_diff_density_rms 0.160
_refine_ls_extinction_method none
_refine_ls_goodness_of_fit_ref 1.016
_refine_ls_hydrogen_treatment mixed
_refine_ls_matrix_type full
_refine_ls_number_parameters 244
_refine_ls_number_reflns 3177
_refine_ls_number_restraints 0
_refine_ls_restrained_S_all 1.016
_refine_ls_R_factor_all 0.0585
_refine_ls_R_factor_gt 0.0446
_refine_ls_shift/su_max 0.001
_refine_ls_shift/su_mean 0.000
_refine_ls_structure_factor_coef Fsqd
_refine_ls_weighting_details 'calc w=1/[\s^2^(Fo^2^)+(0.0660P)^2^+0.0000P] where P=(Fo^2^+2Fc^2^)/3'
_refine_ls_weighting_scheme calc
_refine_ls_wR_factor_gt 0.1123
_refine_ls_wR_factor_ref 0.1232
_reflns_number_gt 2484
_reflns_number_total 3177
_reflns_threshold_expression >2sigma(I)
_cod_data_source_file JSSC-2017-245-74.cif
_cod_data_source_block 2
_cod_original_sg_symbol_H-M P2(1)/c
_cod_database_code 1560679

loop_
_symmetry_equiv_pos_as_xyz
'x, y, z'
'-x, y+1/2, -z+1/2'
'-x, -y, -z'
'x, -y-1/2, z-1/2'

loop_
_atom_site_label
_atom_site_type_symbol
_atom_site_fract_x
_atom_site_fract_y
_atom_site_fract_z
_atom_site_U_iso_or_equiv
_atom_site_adp_type
_atom_site_occupancy
_atom_site_symmetry_multiplicity
_atom_site_calc_flag
_atom_site_refinement_flags
_atom_site_disorder_assembly
_atom_site_disorder_group
Ba1 Ba 0.534608(17) 0.65953(2) 0.40832(4) 0.02377(16) Uani 1 1 d . . .
O1 O 0.4344(2) 0.5544(3) 0.5733(6) 0.0338(10) Uani 1 1 d . . .
O2 O 0.4446(2) 0.7221(3) 0.6669(6) 0.0372(10) Uani 1 1 d . . .
O3 O 0.3695(2) 0.3599(3) 1.2880(6) 0.0406(11) Uani 1 1 d . . .
O4 O 0.3284(2) 0.2055(3) 1.1638(6) 0.0440(11) Uani 1 1 d . . .
O5 O 0.5684(2) 0.8672(3) 0.5686(6) 0.0410(11) Uani 1 1 d . . .
H5C H 0.6050 0.8531 0.6477 0.049 Uiso 1 1 d R . .
H5D H 0.5959 0.8885 0.5024 0.049 Uiso 1 1 d R . .
O6 O 0.4230(3) 0.5442(3) 0.1599(6) 0.0464(12) Uani 1 1 d . . .
H6C H 0.4067 0.4881 0.2002 0.056 Uiso 1 1 d R . .
H6D H 0.4572 0.5250 0.1118 0.056 Uiso 1 1 d R . .
C1 C 0.1100(3) 0.6222(5) 0.6842(8) 0.0333(14) Uani 1 1 d . . .
C2 C 0.0854(3) 0.5418(4) 0.7815(8) 0.0330(14) Uani 1 1 d . . .
C3 C 0.0120(3) 0.5320(5) 0.7732(9) 0.0434(16) Uani 1 1 d . . .
H3 H -0.0051 0.4768 0.8336 0.052 Uiso 1 1 calc R . .
C4 C -0.0354(3) 0.6030(6) 0.6769(10) 0.0505(18) Uani 1 1 d . . .
H4 H -0.0844 0.5958 0.6732 0.061 Uiso 1 1 calc R . .
C5 C -0.0111(4) 0.6847(6) 0.5861(10) 0.0486(18) Uani 1 1 d . . .
H5 H -0.0433 0.7338 0.5236 0.058 Uiso 1 1 calc R . .
C6 C 0.0614(4) 0.6934(5) 0.5882(9) 0.0418(16) Uani 1 1 d . . .
H6 H 0.0777 0.7477 0.5245 0.050 Uiso 1 1 calc R . .
C7 C 0.4101(3) 0.6357(4) 0.6343(7) 0.0233(12) Uani 1 1 d . . .
C8 C 0.3329(3) 0.6330(4) 0.6573(7) 0.0246(12) Uani 1 1 d . . .
C9 C 0.2904(3) 0.5463(4) 0.5921(8) 0.0289(13) Uani 1 1 d . . .
H9 H 0.3101 0.4890 0.5415 0.035 Uiso 1 1 calc R . .
C10 C 0.2192(3) 0.5442(4) 0.6018(8) 0.0342(14) Uani 1 1 d . . .
H10 H 0.1912 0.4854 0.5567 0.041 Uiso 1 1 calc R . .
C11 C 0.1876(3) 0.6286(5) 0.6778(8) 0.0316(14) Uani 1 1 d . . .
C12 C 0.2316(3) 0.7150(4) 0.7453(8) 0.0335(15) Uani 1 1 d . . .
H12 H 0.2126 0.7715 0.7993 0.040 Uiso 1 1 calc R . .
C13 C 0.3028(3) 0.7174(4) 0.7327(8) 0.0302(13) Uani 1 1 d . . .
H13 H 0.3309 0.7764 0.7755 0.036 Uiso 1 1 calc R . .
C14 C 0.3221(3) 0.3048(5) 1.1909(8) 0.0277(13) Uani 1 1 d . . .
C15 C 0.2553(3) 0.3602(4) 1.0960(8) 0.0295(14) Uani 1 1 d . . .
C16 C 0.2421(4) 0.4672(5) 1.1353(8) 0.0384(15) Uani 1 1 d . . .
H16 H 0.2720 0.5014 1.2281 0.046 Uiso 1 1 calc R . .
C17 C 0.1853(3) 0.5216(5) 1.0378(9) 0.0395(15) Uani 1 1 d . . .
H17 H 0.1772 0.5926 1.0656 0.047 Uiso 1 1 calc R . .
C18 C 0.1394(3) 0.4732(5) 0.8982(8) 0.0320(14) Uani 1 1 d . . .
C19 C 0.1505(3) 0.3645(5) 0.8657(9) 0.0382(16) Uani 1 1 d . . .
H19 H 0.1191 0.3290 0.7771 0.046 Uiso 1 1 calc R . .
C20 C 0.2079(3) 0.3097(5) 0.9648(8) 0.0335(14) Uani 1 1 d . . .
H20 H 0.2145 0.2373 0.9421 0.040 Uiso 1 1 calc R . .

loop_
_atom_site_aniso_label
_atom_site_aniso_U_11
_atom_site_aniso_U_22
_atom_site_aniso_U_33
_atom_site_aniso_U_23
_atom_site_aniso_U_13
_atom_site_aniso_U_12
Ba1 0.0241(2) 0.0230(2) 0.0239(3) 0.00120(13) 0.00428(18) 0.00056(12)
O1 0.023(2) 0.031(2) 0.050(3) -0.0024(19) 0.012(2) -0.0007(18)
O2 0.034(2) 0.035(2) 0.044(3) -0.012(2) 0.014(2) -0.0089(19)
O3 0.033(3) 0.043(2) 0.037(3) 0.008(2) -0.015(2) -0.008(2)
O4 0.034(3) 0.035(2) 0.061(3) -0.001(2) 0.003(2) 0.013(2)
O5 0.050(3) 0.041(2) 0.035(3) 0.007(2) 0.017(2) 0.001(2)
O6 0.052(3) 0.037(2) 0.047(3) -0.002(2) 0.004(2) -0.010(2)
C1 0.027(3) 0.039(3) 0.033(4) -0.001(3) 0.006(3) 0.004(3)
C2 0.025(3) 0.042(3) 0.031(3) -0.003(3) 0.002(3) -0.002(3)
C3 0.030(4) 0.058(4) 0.041(4) 0.003(3) 0.003(3) -0.008(3)
C4 0.022(4) 0.070(5) 0.058(5) -0.004(4) 0.003(3) 0.000(3)
C5 0.029(4) 0.066(4) 0.045(5) 0.004(4) -0.005(3) 0.023(4)
C6 0.036(4) 0.048(3) 0.040(4) 0.008(3) 0.005(3) 0.011(3)
C7 0.024(3) 0.029(3) 0.016(3) 0.005(2) 0.001(2) 0.001(2)
C8 0.027(3) 0.025(3) 0.023(3) 0.000(2) 0.007(3) -0.004(2)
C9 0.028(3) 0.028(3) 0.031(3) -0.003(2) 0.007(3) 0.003(2)
C10 0.029(3) 0.032(3) 0.040(4) -0.007(3) 0.003(3) -0.005(3)
C11 0.033(4) 0.032(3) 0.031(4) 0.005(3) 0.009(3) 0.007(3)
C12 0.041(4) 0.025(3) 0.038(4) -0.005(3) 0.016(3) 0.004(3)
C13 0.030(3) 0.026(3) 0.034(4) 0.002(3) 0.005(3) 0.002(2)
C14 0.017(3) 0.040(3) 0.026(3) 0.006(3) 0.003(3) 0.001(3)
C15 0.029(3) 0.028(3) 0.033(4) 0.002(3) 0.009(3) -0.003(2)
C16 0.040(4) 0.040(3) 0.029(4) -0.008(3) -0.008(3) 0.007(3)
C17 0.039(4) 0.036(3) 0.040(4) -0.007(3) -0.001(3) 0.005(3)
C18 0.026(3) 0.038(3) 0.031(3) 0.006(3) 0.005(3) -0.002(3)
C19 0.031(4) 0.041(3) 0.037(4) -0.005(3) -0.008(3) -0.014(3)
C20 0.025(3) 0.032(3) 0.041(4) -0.001(3) 0.001(3) 0.001(3)

loop_
_atom_type_symbol
_atom_type_description
_atom_type_scat_dispersion_real
_atom_type_scat_dispersion_imag
_atom_type_scat_source
C C 0.0033 0.0016 'International Tables Vol C Tables 4.2.6.8 and 6.1.1.4'
H H 0.0000 0.0000 'International Tables Vol C Tables 4.2.6.8 and 6.1.1.4'
O O 0.0106 0.0060 'International Tables Vol C Tables 4.2.6.8 and 6.1.1.4'
Ba Ba -0.3244 2.2819 'International Tables Vol C Tables 4.2.6.8 and 6.1.1.4'

loop_
_geom_angle_atom_site_label_1
_geom_angle_atom_site_label_2
_geom_angle_atom_site_label_3
_geom_angle
_geom_angle_site_symmetry_1
_geom_angle_site_symmetry_3
O3 Ba1 O2 151.77(12) 3_667 4_575
O3 Ba1 O1 76.45(13) 3_667 3_666
O2 Ba1 O1 131.78(13) 4_575 3_666
O3 Ba1 O1 87.31(13) 3_667 .
O2 Ba1 O1 100.41(12) 4_575 .
O1 Ba1 O1 71.60(12) 3_666 .
O3 Ba1 O4 73.19(14) 3_667 2_656
O2 Ba1 O4 103.08(12) 4_575 2_656
O1 Ba1 O4 90.52(12) 3_666 2_656
O1 Ba1 O4 156.36(12) . 2_656
O3 Ba1 O5 69.23(12) 3_667 .
O2 Ba1 O5 82.61(12) 4_575 .
O1 Ba1 O5 145.54(13) 3_666 .
O1 Ba1 O5 108.94(11) . .
O4 Ba1 O5 76.97(12) 2_656 .
O3 Ba1 O5 124.46(14) 3_667 4_575
O2 Ba1 O5 69.29(12) 4_575 4_575
O1 Ba1 O5 81.35(11) 3_666 4_575
O1 Ba1 O5 131.83(12) . 4_575
O4 Ba1 O5 56.68(13) 2_656 4_575
O5 Ba1 O5 115.65(10) . 4_575
O3 Ba1 O6 143.75(11) 3_667 .
O2 Ba1 O6 62.31(13) 4_575 .
O1 Ba1 O6 71.25(12) 3_666 .
O1 Ba1 O6 67.38(12) . .
O4 Ba1 O6 122.28(13) 2_656 .
O5 Ba1 O6 142.21(13) . .
O5 Ba1 O6 66.46(13) 4_575 .
O3 Ba1 O2 78.72(13) 3_667 .
O2 Ba1 O2 87.98(10) 4_575 .
O1 Ba1 O2 111.34(11) 3_666 .
O1 Ba1 O2 44.19(10) . .
O4 Ba1 O2 139.01(12) 2_656 .
O5 Ba1 O2 65.33(11) . .
O5 Ba1 O2 156.42(13) 4_575 .
O6 Ba1 O2 97.95(12) . .
O3 Ba1 Ba1 80.15(8) 3_667 3_666
O2 Ba1 Ba1 121.06(9) 4_575 3_666
O1 Ba1 Ba1 36.64(8) 3_666 3_666
O1 Ba1 Ba1 34.96(7) . 3_666
O4 Ba1 Ba1 125.57(9) 2_656 3_666
O5 Ba1 Ba1 134.59(8) . 3_666
O5 Ba1 Ba1 109.18(7) 4_575 3_666
O6 Ba1 Ba1 64.15(8) . 3_666
O2 Ba1 Ba1 76.63(7) . 3_666
O3 Ba1 Ba1 53.08(10) 3_667 4_576
O2 Ba1 Ba1 102.91(9) 4_575 4_576
O1 Ba1 Ba1 118.61(9) 3_666 4_576
O1 Ba1 Ba1 73.36(8) . 4_576
O4 Ba1 Ba1 103.67(9) 2_656 4_576
O5 Ba1 Ba1 38.44(8) . 4_576
O5 Ba1 Ba1 153.87(8) 4_575 4_576
O6 Ba1 Ba1 133.46(9) . 4_576
O2 Ba1 Ba1 35.56(8) . 4_576
Ba1 Ba1 Ba1 96.262(9) 3_666 4_576
O3 Ba1 Ba1 133.60(9) 3_667 4_575
O2 Ba1 Ba1 40.26(8) 4_575 4_575
O1 Ba1 Ba1 119.58(9) 3_666 4_575
O1 Ba1 Ba1 138.16(9) . 4_575
O4 Ba1 Ba1 64.10(9) 2_656 4_575
O5 Ba1 Ba1 83.85(8) . 4_575
O5 Ba1 Ba1 38.43(8) 4_575 4_575
O6 Ba1 Ba1 78.28(8) . 4_575
O2 Ba1 Ba1 123.81(8) . 4_575
Ba1 Ba1 Ba1 140.055(11) 3_666 4_575
Ba1 Ba1 Ba1 120.323(14) 4_576 4_575
C7 O1 Ba1 149.9(3) . 3_666
C7 O1 Ba1 98.0(3) . .
Ba1 O1 Ba1 108.40(12) 3_666 .
C7 O2 Ba1 146.5(4) . 4_576
C7 O2 Ba1 89.3(3) . .
Ba1 O2 Ba1 104.19(13) 4_576 .
C14 O3 Ba1 139.3(4) . 3_667
C14 O4 Ba1 110.7(3) . 2_646
Ba1 O5 Ba1 103.13(12) . 4_576
C6 C1 C2 119.5(6) . .
C6 C1 C11 120.3(5) . .
C2 C1 C11 120.2(5) . .
C3 C2 C1 118.9(6) . .
C3 C2 C18 122.5(5) . .
C1 C2 C18 118.5(5) . .
C4 C3 C2 120.8(6) . .
C3 C4 C5 120.4(6) . .
C4 C5 C6 119.7(6) . .
C5 C6 C1 120.7(6) . .
O1 C7 O2 123.5(5) . .
O1 C7 C8 118.2(5) . .
O2 C7 C8 118.2(5) . .
C9 C8 C13 119.1(5) . .
C9 C8 C7 118.7(5) . .
C13 C8 C7 122.1(5) . .
C10 C9 C8 120.2(5) . .
C9 C10 C11 121.6(5) . .
C12 C11 C10 117.4(5) . .
C12 C11 C1 123.3(5) . .
C10 C11 C1 119.3(5) . .
C13 C12 C11 120.7(5) . .
C12 C13 C8 120.9(5) . .
O3 C14 O4 123.7(6) . .
O3 C14 C15 118.6(5) . .
O4 C14 C15 117.7(5) . .
C20 C15 C16 118.6(6) . .
C20 C15 C14 121.4(5) . .
C16 C15 C14 120.0(6) . .
C17 C16 C15 120.3(6) . .
C16 C17 C18 121.6(6) . .
C17 C18 C19 117.9(6) . .
C17 C18 C2 118.6(5) . .
C19 C18 C2 123.3(6) . .
C20 C19 C18 120.3(6) . .
C15 C20 C19 121.1(6) . .

loop_
_geom_bond_atom_site_label_1
_geom_bond_atom_site_label_2
_geom_bond_distance
_geom_bond_site_symmetry_2
Ba1 O3 2.697(4) 3_667
Ba1 O2 2.711(4) 4_575
Ba1 O1 2.721(4) 3_666
Ba1 O1 2.834(4) .
Ba1 O4 2.837(4) 2_656
Ba1 O5 2.884(4) .
Ba1 O5 2.885(4) 4_575
Ba1 O6 2.943(5) .
Ba1 O2 3.012(4) .
Ba1 Ba1 4.5057(7) 3_666
Ba1 Ba1 4.5190(4) 4_576
Ba1 Ba1 4.5190(4) 4_575
O1 C7 1.246(6) .
O1 Ba1 2.721(4) 3_666
O2 C7 1.258(6) .
O2 Ba1 2.711(4) 4_576
O3 C14 1.256(7) .
O3 Ba1 2.697(4) 3_667
O4 C14 1.262(7) .
O4 Ba1 2.837(4) 2_646
O5 Ba1 2.885(4) 4_576
C1 C6 1.386(9) .
C1 C2 1.395(8) .
C1 C11 1.490(8) .
C2 C3 1.390(8) .
C2 C18 1.494(8) .
C3 C4 1.373(10) .
C4 C5 1.373(11) .
C5 C6 1.381(9) .
C7 C8 1.517(7) .
C8 C9 1.381(7) .
C8 C13 1.385(8) .
C9 C10 1.374(8) .
C10 C11 1.401(8) .
C11 C12 1.397(9) .
C12 C13 1.379(8) .
C14 C15 1.502(8) .
C15 C20 1.374(9) .
C15 C16 1.399(7) .
C16 C17 1.367(9) .
C17 C18 1.389(9) .
C18 C19 1.399(8) .
C19 C20 1.384(9) .
